data_2214558
loop_
_publ_author_name
'Betz, Richard'
'Kl\"ufers, Peter'
'Reichvilser, Moritz M.'

_publ_section_title
;
 5,7,13,14-Tetraoxatrispiro[2.2.2.2^9^.2^6^.2^3^]pentadecane
;
_journal_coeditor_code BT2444
_journal_issue 8
_journal_name_full 'Acta Crystallographica Section E'
_journal_page_first o3558
_journal_page_last o3558
_journal_paper_doi 10.1107/S1600536807034915
_journal_volume 63
_journal_year 2007
_chemical_formula_iupac 'C11 H16 O4'
_chemical_formula_moiety 'C11 H16 O4'
_chemical_formula_sum 'C11 H16 O4'
_chemical_formula_weight 212.242
_chemical_name_systematic
;
5,7,13,14-Tetraoxatrispiro[2.2.2.2^9^.2^6^.2^3^]pentadecane
;
_space_group_IT_number 19
_symmetry_cell_setting orthorhombic
_symmetry_space_group_name_Hall 'P 2ac 2ab'
_symmetry_space_group_name_H-M 'P 21 21 21'
_atom_sites_solution_hydrogens difmap
_atom_sites_solution_primary direct
_atom_sites_solution_secondary difmap
_audit_creation_method SHELXL97
_cell_angle_alpha 90.00
_cell_angle_beta 90.00
_cell_angle_gamma 90.00
_cell_formula_units_Z 4
_cell_length_a 6.2980(8)
_cell_length_b 7.1520(8)
_cell_length_c 23.508(3)
_cell_measurement_temperature 200(3)
_cell_measurement_theta_max 27.4984
_cell_measurement_theta_min 4.3875
_cell_volume 1058.9(2)
_computing_cell_refinement 'CrysAlis RED (Oxford Diffraction, 2005)'
_computing_data_collection 'CrysAlis CCD (Oxford Diffraction, 2005)'
_computing_data_reduction 'CrysAlis RED'
_computing_molecular_graphics 'ORTEPIII (Burnett & Johnson, 1996)'
_computing_publication_material SHELXL97
_computing_structure_refinement 'SHELXL97 (Sheldrick, 1997)'
_computing_structure_solution 'SIR97 (Altomare <i>et al.</i>,  1999)'
_diffrn_ambient_temperature 200(3)
_diffrn_measured_fraction_theta_full 0.992
_diffrn_measured_fraction_theta_max 0.992
_diffrn_measurement_device 'CCD camera on \k-goniostat'
_diffrn_measurement_device_type 'Oxford XCalibur3'
_diffrn_measurement_method \w
_diffrn_radiation_monochromator graphite
_diffrn_radiation_source 'fine-focus sealed tube'
_diffrn_radiation_type MoK\a
_diffrn_radiation_wavelength 0.71073
_diffrn_reflns_av_R_equivalents 0.0438
_diffrn_reflns_av_sigmaI/netI 0.0340
_diffrn_reflns_limit_h_max 5
_diffrn_reflns_limit_h_min -8
_diffrn_reflns_limit_k_max 9
_diffrn_reflns_limit_k_min -8
_diffrn_reflns_limit_l_max 30
_diffrn_reflns_limit_l_min -28
_diffrn_reflns_number 6256
_diffrn_reflns_theta_full 27.56
_diffrn_reflns_theta_max 27.56
_diffrn_reflns_theta_min 4.40
_diffrn_standards_number 0
_exptl_absorpt_coefficient_mu 0.101
_exptl_absorpt_correction_type none
_exptl_crystal_colour colourless
_exptl_crystal_density_diffrn 1.3314(3)
_exptl_crystal_density_method 'not measured'
_exptl_crystal_description block
_exptl_crystal_F_000 456
_exptl_crystal_size_max 0.259
_exptl_crystal_size_mid 0.185
_exptl_crystal_size_min 0.098
_refine_diff_density_max 0.158
_refine_diff_density_min -0.172
_refine_ls_extinction_method none
_refine_ls_goodness_of_fit_ref 1.075
_refine_ls_hydrogen_treatment refU
_refine_ls_matrix_type full
_refine_ls_number_parameters 137
_refine_ls_number_reflns 1442
_refine_ls_number_restraints 0
_refine_ls_restrained_S_all 1.075
_refine_ls_R_factor_all 0.0521
_refine_ls_R_factor_gt 0.0414
_refine_ls_shift/su_max 0.000
_refine_ls_shift/su_mean 0.000
_refine_ls_structure_factor_coef Fsqd
_refine_ls_weighting_details 'calc w = 1/[\s^2^(Fo^2^)+(0.0525P)^2^] where P=(Fo^2^+2Fc^2^)/3'
_refine_ls_weighting_scheme calc
_refine_ls_wR_factor_gt 0.0927
_refine_ls_wR_factor_ref 0.0983
_reflns_number_gt 1237
_reflns_number_total 1442
_reflns_threshold_expression I>2\s(I)
_cod_data_source_file bt2444.cif
_cod_data_source_block I
_cod_database_code 2214558
_cod_database_fobs_code 2214558

loop_
_symmetry_equiv_pos_as_xyz
'x, y, z'
'-x+1/2, -y, z+1/2'
'x+1/2, -y+1/2, -z'
'-x, y+1/2, -z+1/2'

loop_
_atom_site_type_symbol
_atom_site_label
_atom_site_fract_x
_atom_site_fract_y
_atom_site_fract_z
_atom_site_U_iso_or_equiv
_atom_site_adp_type
_atom_site_calc_flag
_atom_site_refinement_flags
_atom_site_occupancy
O O11 0.6614(3) 0.7090(2) 0.06259(6) 0.0344(4) Uani d . 1
O O13 0.6407(3) 0.8773(2) 0.14710(6) 0.0336(4) Uani d . 1
O O21 0.6058(3) 0.5650(2) 0.14343(6) 0.0352(4) Uani d . 1
O O23 0.3442(2) 0.7528(2) 0.10339(6) 0.0318(4) Uani d . 1
C C10 0.5614(4) 0.7292(3) 0.11423(9) 0.0296(5) Uani d . 1
C C11 0.6546(4) 0.8783(3) 0.02814(9) 0.0348(5) Uani d . 1
H H111 0.5061 0.9062 0.0172 0.0420(17) Uiso calc R 1
H H112 0.7385 0.8602 -0.0070 0.0420(17) Uiso calc R 1
C C12 0.7440(4) 1.0372(3) 0.06173(10) 0.0317(5) Uani d . 1
C C13 0.6326(4) 1.0554(3) 0.11755(9) 0.0345(5) Uani d . 1
H H131 0.7021 1.1532 0.1408 0.0420(17) Uiso calc R 1
H H132 0.4830 1.0925 0.1113 0.0420(17) Uiso calc R 1
C C14 0.8256(4) 1.2072(3) 0.03185(11) 0.0405(6) Uani d . 1
H H141 0.8046 1.3298 0.0505 0.0420(17) Uiso calc R 1
H H142 0.8179 1.2095 -0.0102 0.0420(17) Uiso calc R 1
C C15 0.9787(4) 1.0718(3) 0.05907(11) 0.0388(6) Uani d . 1
H H151 1.0645 0.9912 0.0337 0.0420(17) Uiso calc R 1
H H152 1.0512 1.1116 0.0944 0.0420(17) Uiso calc R 1
C C21 0.4940(4) 0.5515(4) 0.19660(10) 0.0364(5) Uani d . 1
H H211 0.5467 0.6485 0.2231 0.0420(17) Uiso calc R 1
H H212 0.5206 0.4276 0.2140 0.0420(17) Uiso calc R 1
C C22 0.2604(4) 0.5770(3) 0.18734(10) 0.0321(5) Uani d . 1
C C23 0.2164(4) 0.7525(3) 0.15418(9) 0.0347(5) Uani d . 1
H H231 0.0641 0.7583 0.1439 0.0420(17) Uiso calc R 1
H H232 0.2507 0.8634 0.1777 0.0420(17) Uiso calc R 1
C C24 0.1061(4) 0.5146(4) 0.23182(9) 0.0421(6) Uani d . 1
H H241 -0.0228 0.5914 0.2378 0.0420(17) Uiso calc R 1
H H242 0.1639 0.4555 0.2666 0.0420(17) Uiso calc R 1
C C25 0.1253(4) 0.4088(3) 0.17680(10) 0.0412(6) Uani d . 1
H H251 0.1948 0.2847 0.1778 0.0420(17) Uiso calc R 1
H H252 0.0081 0.4205 0.1490 0.0420(17) Uiso calc R 1

loop_
_atom_site_aniso_label
_atom_site_aniso_U_11
_atom_site_aniso_U_22
_atom_site_aniso_U_33
_atom_site_aniso_U_12
_atom_site_aniso_U_13
_atom_site_aniso_U_23
O11 0.0381(9) 0.0323(8) 0.0328(8) 0.0006(7) 0.0067(8) -0.0034(6)
O13 0.0376(9) 0.0336(8) 0.0296(7) -0.0023(7) -0.0019(8) -0.0025(6)
O21 0.0300(8) 0.0349(8) 0.0408(8) 0.0072(7) 0.0012(8) 0.0047(7)
O23 0.0246(7) 0.0404(8) 0.0303(7) 0.0003(7) -0.0017(7) 0.0030(7)
C10 0.0285(11) 0.0304(11) 0.0299(10) 0.0008(9) 0.0012(9) 0.0001(9)
C11 0.0364(13) 0.0385(12) 0.0294(11) -0.0017(11) 0.0032(11) 0.0028(9)
C12 0.0291(11) 0.0323(11) 0.0336(11) 0.0020(10) 0.0000(10) 0.0035(9)
C13 0.0379(13) 0.0283(11) 0.0374(11) -0.0007(11) 0.0011(11) -0.0040(9)
C14 0.0390(13) 0.0346(12) 0.0478(13) 0.0018(11) -0.0009(12) 0.0080(10)
C15 0.0297(12) 0.0367(13) 0.0499(14) -0.0004(10) -0.0015(12) 0.0004(11)
C21 0.0365(13) 0.0378(13) 0.0350(12) 0.0011(11) -0.0026(11) 0.0073(10)
C22 0.0310(11) 0.0355(13) 0.0299(11) -0.0011(10) 0.0003(10) 0.0011(9)
C23 0.0297(11) 0.0392(13) 0.0352(11) 0.0048(10) 0.0036(10) 0.0016(10)
C24 0.0409(15) 0.0496(14) 0.0359(12) -0.0013(11) 0.0071(12) 0.0060(11)
C25 0.0412(15) 0.0391(13) 0.0432(13) -0.0065(12) -0.0047(12) -0.0001(10)

loop_
_atom_type_symbol
_atom_type_description
_atom_type_scat_dispersion_real
_atom_type_scat_dispersion_imag
_atom_type_scat_source
C C 0.0033 0.0000 'International Tables Vol C Tables 4.2.6.8 and 6.1.1.4'
H H 0.0000 0.0000 'International Tables Vol C Tables 4.2.6.8 and 6.1.1.4'
O O 0.0106 0.0000 'International Tables Vol C Tables 4.2.6.8 and 6.1.1.4'

loop_
_geom_angle_atom_site_label_1
_geom_angle_atom_site_label_2
_geom_angle_atom_site_label_3
_geom_angle
_geom_angle_publ_flag
C10 O11 C11 112.96(16) ?
C10 O13 C13 112.74(15) ?
C10 O21 C21 112.81(16) ?
C10 O23 C23 113.24(16) ?
O11 C10 O21 104.80(16) y
O11 C10 O23 107.41(17) y
O21 C10 O23 112.86(17) y
O11 C10 O13 113.70(17) y
O21 C10 O13 107.14(15) y
O23 C10 O13 110.89(17) y
O11 C11 C12 109.09(17) y
O11 C11 H111 109.9 ?
C12 C11 H111 109.9 ?
O11 C11 H112 109.9 ?
C12 C11 H112 109.9 ?
H111 C11 H112 108.3 ?
C13 C12 C11 110.71(19) ?
C13 C12 C14 120.2(2) ?
C11 C12 C14 120.0(2) ?
C13 C12 C15 119.0(2) ?
C11 C12 C15 118.4(2) ?
C14 C12 C15 60.49(16) ?
O13 C13 C12 109.11(17) ?
O13 C13 H131 109.9 ?
C12 C13 H131 109.9 ?
O13 C13 H132 109.9 ?
C12 C13 H132 109.9 ?
H131 C13 H132 108.3 ?
C12 C14 C15 59.92(15) ?
C12 C14 H141 117.8 ?
C15 C14 H141 117.8 ?
C12 C14 H142 117.8 ?
C15 C14 H142 117.8 ?
H141 C14 H142 114.9 ?
C12 C15 C14 59.60(15) ?
C12 C15 H151 117.8 ?
C14 C15 H151 117.8 ?
C12 C15 H152 117.8 ?
C14 C15 H152 117.8 ?
H151 C15 H152 114.9 ?
O21 C21 C22 110.28(19) ?
O21 C21 H211 109.6 ?
C22 C21 H211 109.6 ?
O21 C21 H212 109.6 ?
C22 C21 H212 109.6 ?
H211 C21 H212 108.1 ?
C25 C22 C24 60.39(16) ?
C25 C22 C21 119.0(2) ?
C24 C22 C21 120.0(2) ?
C25 C22 C23 118.8(2) ?
C24 C22 C23 119.5(2) ?
C21 C22 C23 111.0(2) ?
O23 C23 C22 109.15(18) ?
O23 C23 H231 109.9 ?
C22 C23 H231 109.9 ?
O23 C23 H232 109.9 ?
C22 C23 H232 109.9 ?
H231 C23 H232 108.3 ?
C22 C24 C25 59.77(15) ?
C22 C24 H241 117.8 ?
C25 C24 H241 117.8 ?
C22 C24 H242 117.8 ?
C25 C24 H242 117.8 ?
H241 C24 H242 114.9 ?
C22 C25 C24 59.84(16) ?
C22 C25 H251 117.8 ?
C24 C25 H251 117.8 ?
C22 C25 H252 117.8 ?
C24 C25 H252 117.8 ?
H251 C25 H252 114.9 ?

loop_
_geom_bond_atom_site_label_1
_geom_bond_atom_site_label_2
_geom_bond_distance
_geom_bond_publ_flag
O11 C10 1.375(2) y
O11 C11 1.457(2) ?
O13 C10 1.403(2) y
O13 C13 1.452(2) ?
O21 C10 1.389(2) y
O21 C21 1.438(3) ?
O23 C10 1.401(3) y
O23 C23 1.440(2) ?
C11 C12 1.494(3) ?
C11 H111 0.9900 ?
C11 H112 0.9900 ?
C12 C13 1.494(3) ?
C12 C14 1.495(3) ?
C12 C15 1.500(3) ?
C13 H131 0.9900 ?
C13 H132 0.9900 ?
C14 C15 1.509(3) ?
C14 H141 0.9900 ?
C14 H142 0.9900 ?
C15 H151 0.9900 ?
C15 H152 0.9900 ?
C21 C22 1.498(3) ?
C21 H211 0.9900 ?
C21 H212 0.9900 ?
C22 C25 1.494(3) ?
C22 C24 1.495(3) ?
C22 C23 1.504(3) ?
C23 H231 0.9900 ?
C23 H232 0.9900 ?
C24 C25 1.503(3) ?
C24 H241 0.9900 ?
C24 H242 0.9900 ?
C25 H251 0.9900 ?
C25 H252 0.9900 ?

loop_
_geom_torsion_atom_site_label_1
_geom_torsion_atom_site_label_2
_geom_torsion_atom_site_label_3
_geom_torsion_atom_site_label_4
_geom_torsion
C11 O11 C10 O21 -172.98(17)
C11 O11 C10 O23 66.8(2)
C11 O11 C10 O13 -56.3(2)
C21 O21 C10 O11 -173.57(17)
C21 O21 C10 O23 -57.0(2)
C21 O21 C10 O13 65.3(2)
C23 O23 C10 O11 172.79(16)
C23 O23 C10 O21 57.8(2)
C23 O23 C10 O13 -62.4(2)
C13 O13 C10 O11 56.2(2)
C13 O13 C10 O21 171.48(18)
C13 O13 C10 O23 -65.0(2)
C10 O11 C11 C12 54.8(2)
O11 C11 C12 C13 -54.2(3)
O11 C11 C12 C14 158.8(2)
O11 C11 C12 C15 88.3(2)
C10 O13 C13 C12 -54.3(3)
C11 C12 C13 O13 54.2(3)
C14 C12 C13 O13 -158.8(2)
C15 C12 C13 O13 -88.0(2)
C13 C12 C14 C15 108.4(3)
C11 C12 C14 C15 -107.7(3)
C13 C12 C15 C14 -110.3(2)
C11 C12 C15 C14 110.3(2)
C10 O21 C21 C22 54.1(3)
O21 C21 C22 C25 91.4(2)
O21 C21 C22 C24 162.05(19)
O21 C21 C22 C23 -51.9(3)
C10 O23 C23 C22 -54.5(2)
C25 C22 C23 O23 -91.6(2)
C24 C22 C23 O23 -161.94(19)
C21 C22 C23 O23 51.8(3)
C21 C22 C24 C25 -108.4(3)
C23 C22 C24 C25 108.3(2)
C21 C22 C25 C24 110.0(2)
C23 C22 C25 C24 -109.5(2)

loop_
_cod_related_entry_id
_cod_related_entry_database
_cod_related_entry_code
1 ChemSpider 21123955
